data_2211609
loop_
_publ_author_name
'Shi, Jun'

_publ_section_title
;(<i>E</i>)-1-[2-(Benzyloxy)-3-methoxybenzylidene]-2-(2,4-dinitrophenyl)hydrazine
 dimethylformamide solvate
;
_journal_coeditor_code SG2096
_journal_issue 12
_journal_name_full 'Acta Crystallographica Section E'
_journal_page_first o5848
_journal_page_last o5849
_journal_paper_doi 10.1107/S1600536806049944
_journal_volume 62
_journal_year 2006
_chemical_formula_iupac 'C21 H18 N4 O6, C3 H7 N O'
_chemical_formula_moiety 'C21 H18 N4 O6, C3 H7 N O'
_chemical_formula_sum 'C24 H25 N5 O7'
_chemical_formula_weight 495.49
_chemical_name_systematic
;
(E)-1-[2-(Benzyloxy)-3-methoxybenzylidene]-2-(2,4-dinitrophenyl)hydrazine
dimethylformamide monosolvate
;
_space_group_IT_number 2
_symmetry_cell_setting triclinic
_symmetry_space_group_name_Hall '-P 1'
_symmetry_space_group_name_H-M 'P -1'
_atom_sites_solution_hydrogens geom
_atom_sites_solution_primary direct
_atom_sites_solution_secondary difmap
_audit_creation_method SHELXL-97
_cell_angle_alpha 86.261(7)
_cell_angle_beta 87.312(6)
_cell_angle_gamma 86.856(6)
_cell_formula_units_Z 2
_cell_length_a 8.244(3)
_cell_length_b 11.792(4)
_cell_length_c 12.789(4)
_cell_measurement_reflns_used 1391
_cell_measurement_temperature 294(2)
_cell_measurement_theta_max 25.59
_cell_measurement_theta_min 2.43
_cell_volume 1237.6(7)
_computing_cell_refinement 'SAINT (Bruker, 1999)'
_computing_data_collection 'SMART (Bruker, 1999)'
_computing_data_reduction SAINT
_computing_molecular_graphics 'SHELXTL (Sheldrick, 1997b)'
_computing_publication_material SHELXTL
_computing_structure_refinement 'SHELXL97 (Sheldrick, 1997a)'
_computing_structure_solution 'SHELXS97 (Sheldrick, 1997a)'
_diffrn_ambient_temperature 294(2)
_diffrn_measured_fraction_theta_full 0.982
_diffrn_measured_fraction_theta_max 0.982
_diffrn_measurement_device_type 'Bruker SMART APEX CCD area-detector'
_diffrn_measurement_method '\f and \w'
_diffrn_radiation_monochromator graphite
_diffrn_radiation_source 'fine-focus sealed tube'
_diffrn_radiation_type MoK\a
_diffrn_radiation_wavelength 0.71073
_diffrn_reflns_av_R_equivalents 0.0251
_diffrn_reflns_av_sigmaI/netI 0.0581
_diffrn_reflns_limit_h_max 9
_diffrn_reflns_limit_h_min -9
_diffrn_reflns_limit_k_max 14
_diffrn_reflns_limit_k_min -9
_diffrn_reflns_limit_l_max 15
_diffrn_reflns_limit_l_min -11
_diffrn_reflns_number 6206
_diffrn_reflns_theta_full 25.02
_diffrn_reflns_theta_max 25.02
_diffrn_reflns_theta_min 2.28
_diffrn_standards_number 0
_exptl_absorpt_coefficient_mu 0.100
_exptl_absorpt_correction_T_max 0.988
_exptl_absorpt_correction_T_min 0.949
_exptl_absorpt_correction_type multi-scan
_exptl_absorpt_process_details '(SADABS; Sheldrick, 1996)'
_exptl_crystal_colour red
_exptl_crystal_density_diffrn 1.330
_exptl_crystal_density_method 'not measured'
_exptl_crystal_description block
_exptl_crystal_F_000 520
_exptl_crystal_size_max 0.25
_exptl_crystal_size_mid 0.20
_exptl_crystal_size_min 0.12
_refine_diff_density_max 0.147
_refine_diff_density_min -0.168
_refine_ls_extinction_method none
_refine_ls_goodness_of_fit_ref 1.029
_refine_ls_hydrogen_treatment constr
_refine_ls_matrix_type full
_refine_ls_number_parameters 328
_refine_ls_number_reflns 4290
_refine_ls_number_restraints 36
_refine_ls_restrained_S_all 1.056
_refine_ls_R_factor_all 0.1247
_refine_ls_R_factor_gt 0.0512
_refine_ls_shift/su_max 0.003
_refine_ls_shift/su_mean 0.000
_refine_ls_structure_factor_coef Fsqd
_refine_ls_weighting_details 'calc w=1/[\s^2^(Fo^2^)+(0.0526P)^2^+0.1421P] where P=(Fo^2^+2Fc^2^)/3'
_refine_ls_weighting_scheme calc
_refine_ls_wR_factor_gt 0.1062
_refine_ls_wR_factor_ref 0.1399
_reflns_number_gt 2133
_reflns_number_total 4290
_reflns_threshold_expression I>2\s(I)
_cod_data_source_file sg2096.cif
_cod_data_source_block I
_cod_depositor_comments
;
The following automatic conversions were performed:
'_symmetry_cell_setting' value 'Triclinic' changed to 'triclinic'
according to '/home/saulius/struct/CIF-dictionaries/cif_core.dic'
dictionary named 'cif_core.dic' version 2.4.1 from 2010-06-29.

Automatic conversion script
Id: cif_fix_enum 1527 2010-12-29 10:47:43Z saulius 

The following automatic conversions were performed:

'_symmetry_cell_setting' value 'Triclinic' changed to 'triclinic'
according to /home/saulius/struct/CIF-dictionaries/cif_core.dic
dictionary named 'cif_core.dic' version 2.4.1 from 2010-06-29.

Automatic conversion script
Id: cif_fix_values 1715 2011-07-08 13:25:40Z adriana 
;
_cod_database_code 2211609
_cod_database_fobs_code 2211609

loop_
_symmetry_equiv_pos_as_xyz
'x, y, z'
'-x, -y, -z'

loop_
_atom_site_type_symbol
_atom_site_label
_atom_site_fract_x
_atom_site_fract_y
_atom_site_fract_z
_atom_site_U_iso_or_equiv
_atom_site_adp_type
_atom_site_calc_flag
_atom_site_refinement_flags
_atom_site_occupancy
O O1 0.3903(2) 0.21837(16) 0.20490(14) 0.0568(6) Uani d . 1
O O2 0.2481(3) 0.1414(2) 0.04291(16) 0.0766(7) Uani d . 1
O O3 1.0887(4) -0.3086(2) 0.7731(2) 0.1069(10) Uani d . 1
O O4 1.1415(3) -0.1625(2) 0.85593(19) 0.0819(7) Uani d . 1
O O5 1.0137(3) 0.20675(19) 0.7038(2) 0.0892(8) Uani d . 1
O O6 0.8363(3) 0.23962(17) 0.58547(17) 0.0679(6) Uani d . 1
N N1 0.6512(3) 0.01540(19) 0.41265(17) 0.0448(6) Uani d . 1
N N2 0.7224(3) 0.06945(19) 0.48985(16) 0.0443(6) Uani d . 1
H H2 0.7117 0.1422 0.4924 0.053 Uiso calc R 1
N N3 1.0780(3) -0.2063(3) 0.7850(2) 0.0659(8) Uani d . 1
N N4 0.9180(3) 0.1730(2) 0.6438(2) 0.0558(7) Uani d . 1
C C1 0.3127(5) 0.4605(3) 0.2073(3) 0.0805(11) Uani d . 1
H H1 0.3493 0.4313 0.2718 0.097 Uiso calc R 1
C C2 0.2154(6) 0.5594(4) 0.2025(4) 0.1126(15) Uani d U 1
H H2A 0.1869 0.5970 0.2629 0.135 Uiso calc R 1
C C3 0.1623(6) 0.6007(4) 0.1088(6) 0.1172(17) Uani d U 1
H H3 0.0968 0.6675 0.1056 0.141 Uiso calc R 1
C C4 0.2009(6) 0.5483(5) 0.0187(5) 0.1144(16) Uani d U 1
H H4 0.1625 0.5787 -0.0449 0.137 Uiso calc R 1
C C5 0.3006(4) 0.4465(3) 0.0234(3) 0.0818(11) Uani d . 1
H H5 0.3277 0.4087 -0.0371 0.098 Uiso calc R 1
C C6 0.3567(4) 0.4042(2) 0.1185(2) 0.0526(8) Uani d . 1
C C7 0.4637(4) 0.2970(3) 0.1267(2) 0.0596(8) Uani d . 1
H H7A 0.4744 0.2633 0.0594 0.072 Uiso calc R 1
H H7B 0.5711 0.3140 0.1471 0.072 Uiso calc R 1
C C8 0.4083(3) 0.1046(2) 0.1877(2) 0.0446(7) Uani d . 1
C C9 0.3304(3) 0.0601(3) 0.1055(2) 0.0535(8) Uani d . 1
C C10 0.3365(4) -0.0556(3) 0.0948(2) 0.0606(9) Uani d . 1
H H10 0.2851 -0.0851 0.0401 0.073 Uiso calc R 1
C C11 0.4201(4) -0.1280(3) 0.1664(3) 0.0621(9) Uani d . 1
H H11 0.4237 -0.2061 0.1594 0.075 Uiso calc R 1
C C12 0.4976(4) -0.0859(2) 0.2477(2) 0.0526(8) Uani d . 1
H H12 0.5531 -0.1356 0.2947 0.063 Uiso calc R 1
C C13 0.4935(3) 0.0317(2) 0.2599(2) 0.0422(7) Uani d . 1
C C14 0.1738(4) 0.1077(4) -0.0480(3) 0.0865(12) Uani d . 1
H H14A 0.2503 0.0611 -0.0873 0.130 Uiso calc R 1
H H14B 0.1408 0.1741 -0.0908 0.130 Uiso calc R 1
H H14C 0.0804 0.0653 -0.0269 0.130 Uiso calc R 1
C C15 0.5719(3) 0.0805(2) 0.3459(2) 0.0432(7) Uani d . 1
H H15 0.5644 0.1588 0.3523 0.052 Uiso calc R 1
C C16 0.8101(3) 0.0051(2) 0.5622(2) 0.0406(7) Uani d . 1
C C17 0.8145(3) -0.1157(2) 0.5619(2) 0.0459(7) Uani d . 1
H H17 0.7577 -0.1494 0.5122 0.055 Uiso calc R 1
C C18 0.9005(3) -0.1834(2) 0.6334(2) 0.0493(7) Uani d . 1
H H18 0.9019 -0.2621 0.6317 0.059 Uiso calc R 1
C C19 0.9857(3) -0.1340(2) 0.7084(2) 0.0466(7) Uani d . 1
C C20 0.9885(3) -0.0189(2) 0.7114(2) 0.0463(7) Uani d . 1
H H20 1.0470 0.0127 0.7617 0.056 Uiso calc R 1
C C21 0.9026(3) 0.0516(2) 0.6384(2) 0.0423(7) Uani d . 1
O O7 0.4956(4) 0.3131(3) 0.4836(3) 0.1249(12) Uani d U 1
N N5 0.3316(4) 0.4097(3) 0.5993(3) 0.0783(9) Uani d . 1
C C22 0.4651(6) 0.3479(3) 0.5681(4) 0.0924(12) Uani d . 1
H H22 0.5424 0.3304 0.6182 0.111 Uiso calc R 1
C C23 0.3054(6) 0.4395(5) 0.7071(4) 0.1401(19) Uani d U 1
H H23A 0.4011 0.4179 0.7452 0.210 Uiso calc R 1
H H23B 0.2148 0.4003 0.7388 0.210 Uiso calc R 1
H H23C 0.2831 0.5201 0.7089 0.210 Uiso calc R 1
C C24 0.2087(6) 0.4441(4) 0.5287(4) 0.1333(18) Uani d U 1
H H24A 0.2462 0.4281 0.4587 0.200 Uiso calc R 1
H H24B 0.1836 0.5243 0.5318 0.200 Uiso calc R 1
H H24C 0.1129 0.4033 0.5476 0.200 Uiso calc R 1

loop_
_atom_site_aniso_label
_atom_site_aniso_U_11
_atom_site_aniso_U_22
_atom_site_aniso_U_33
_atom_site_aniso_U_12
_atom_site_aniso_U_13
_atom_site_aniso_U_23
O1 0.0766(15) 0.0488(12) 0.0426(12) 0.0082(11) 0.0009(10) 0.0036(9)
O2 0.0776(17) 0.0942(17) 0.0578(14) 0.0153(13) -0.0248(12) -0.0057(13)
O3 0.143(3) 0.0620(17) 0.115(2) 0.0278(17) -0.0510(18) 0.0051(16)
O4 0.0861(18) 0.0888(18) 0.0705(17) 0.0110(14) -0.0319(14) 0.0038(14)
O5 0.104(2) 0.0621(15) 0.107(2) -0.0018(13) -0.0516(17) -0.0222(14)
O6 0.0850(17) 0.0442(12) 0.0750(15) 0.0066(11) -0.0192(13) -0.0033(11)
N1 0.0445(14) 0.0477(14) 0.0416(14) 0.0024(11) -0.0016(11) -0.0034(12)
N2 0.0468(15) 0.0436(13) 0.0424(14) 0.0006(11) -0.0046(11) -0.0015(11)
N3 0.0636(19) 0.065(2) 0.067(2) 0.0154(15) -0.0131(15) 0.0057(16)
N4 0.0598(18) 0.0524(16) 0.0553(17) 0.0056(14) -0.0057(14) -0.0083(14)
C1 0.098(3) 0.056(2) 0.087(3) 0.013(2) -0.012(2) -0.007(2)
C2 0.127(4) 0.077(3) 0.134(4) 0.013(3) -0.001(3) -0.025(3)
C3 0.099(3) 0.071(3) 0.177(5) 0.010(2) -0.012(4) 0.024(3)
C4 0.098(3) 0.114(4) 0.125(4) -0.012(3) -0.038(3) 0.064(3)
C5 0.087(3) 0.090(3) 0.067(2) -0.002(2) -0.018(2) 0.019(2)
C6 0.0520(19) 0.0479(18) 0.057(2) -0.0057(14) -0.0058(15) 0.0071(16)
C7 0.059(2) 0.058(2) 0.059(2) -0.0027(16) -0.0008(16) 0.0081(16)
C8 0.0492(18) 0.0468(18) 0.0373(17) 0.0014(14) 0.0026(14) -0.0044(14)
C9 0.0452(19) 0.072(2) 0.0424(18) 0.0068(16) -0.0017(15) -0.0065(17)
C10 0.055(2) 0.076(2) 0.054(2) -0.0072(18) -0.0020(16) -0.0211(18)
C11 0.068(2) 0.0490(19) 0.070(2) -0.0032(17) 0.0029(19) -0.0121(17)
C12 0.058(2) 0.0491(19) 0.0504(19) 0.0034(15) -0.0028(15) -0.0031(15)
C13 0.0439(17) 0.0474(18) 0.0347(16) -0.0020(14) 0.0067(13) -0.0039(13)
C14 0.066(2) 0.137(4) 0.058(2) -0.009(2) -0.0175(19) -0.001(2)
C15 0.0435(18) 0.0456(17) 0.0401(17) -0.0017(14) 0.0008(14) -0.0031(14)
C16 0.0359(16) 0.0464(17) 0.0382(16) 0.0035(13) 0.0034(13) -0.0004(13)
C17 0.0466(18) 0.0464(17) 0.0447(17) 0.0020(14) -0.0018(14) -0.0060(14)
C18 0.0503(19) 0.0423(17) 0.0537(19) 0.0056(14) 0.0028(15) -0.0003(14)
C19 0.0410(17) 0.0532(19) 0.0435(18) 0.0070(14) -0.0011(14) 0.0045(14)
C20 0.0372(17) 0.060(2) 0.0410(17) -0.0003(14) -0.0007(13) -0.0044(15)
C21 0.0430(17) 0.0411(16) 0.0425(17) 0.0016(13) 0.0018(14) -0.0057(13)
O7 0.146(3) 0.115(2) 0.119(2) -0.001(2) 0.000(2) -0.057(2)
N5 0.077(2) 0.072(2) 0.087(2) 0.0004(17) -0.0116(18) -0.0084(17)
C22 0.102(4) 0.072(3) 0.104(4) 0.000(2) -0.008(3) -0.019(2)
C23 0.122(4) 0.176(5) 0.127(4) 0.000(3) 0.000(3) -0.057(4)
C24 0.119(4) 0.132(4) 0.149(4) 0.006(3) -0.051(3) 0.010(3)

loop_
_atom_type_symbol
_atom_type_description
_atom_type_scat_dispersion_real
_atom_type_scat_dispersion_imag
_atom_type_scat_source
C C 0.0033 0.0016 'International Tables Vol C Tables 4.2.6.8 and 6.1.1.4'
H H 0.0000 0.0000 'International Tables Vol C Tables 4.2.6.8 and 6.1.1.4'
N N 0.0061 0.0033 'International Tables Vol C Tables 4.2.6.8 and 6.1.1.4'
O O 0.0106 0.0060 'International Tables Vol C Tables 4.2.6.8 and 6.1.1.4'

loop_
_geom_angle_atom_site_label_1
_geom_angle_atom_site_label_2
_geom_angle_atom_site_label_3
_geom_angle
C8 O1 C7 117.2(2)
C9 O2 C14 119.1(3)
C15 N1 N2 115.9(2)
C16 N2 N1 118.7(2)
C16 N2 H2 120.7
N1 N2 H2 120.7
O3 N3 O4 123.3(3)
O3 N3 C19 117.3(3)
O4 N3 C19 119.4(3)
O5 N4 O6 121.9(3)
O5 N4 C21 119.2(3)
O6 N4 C21 118.8(3)
C6 C1 C2 121.3(4)
C6 C1 H1 119.4
C2 C1 H1 119.4
C3 C2 C1 118.8(4)
C3 C2 H2A 120.6
C1 C2 H2A 120.6
C2 C3 C4 122.5(5)
C2 C3 H3 118.8
C4 C3 H3 118.8
C3 C4 C5 118.8(4)
C3 C4 H4 120.6
C5 C4 H4 120.6
C6 C5 C4 119.2(4)
C6 C5 H5 120.4
C4 C5 H5 120.4
C5 C6 C1 119.4(3)
C5 C6 C7 120.9(3)
C1 C6 C7 119.7(3)
O1 C7 C6 108.5(2)
O1 C7 H7A 110.0
C6 C7 H7A 110.0
O1 C7 H7B 110.0
C6 C7 H7B 110.0
H7A C7 H7B 108.4
O1 C8 C9 120.7(3)
O1 C8 C13 118.6(2)
C9 C8 C13 120.4(3)
O2 C9 C10 125.9(3)
O2 C9 C8 113.8(3)
C10 C9 C8 120.3(3)
C9 C10 C11 119.5(3)
C9 C10 H10 120.3
C11 C10 H10 120.3
C12 C11 C10 121.1(3)
C12 C11 H11 119.5
C10 C11 H11 119.5
C11 C12 C13 120.4(3)
C11 C12 H12 119.8
C13 C12 H12 119.8
C12 C13 C8 118.3(3)
C12 C13 C15 122.4(3)
C8 C13 C15 119.2(2)
O2 C14 H14A 109.5
O2 C14 H14B 109.5
H14A C14 H14B 109.5
O2 C14 H14C 109.5
H14A C14 H14C 109.5
H14B C14 H14C 109.5
N1 C15 C13 120.2(3)
N1 C15 H15 119.9
C13 C15 H15 119.9
N2 C16 C21 123.8(2)
N2 C16 C17 119.7(2)
C21 C16 C17 116.5(2)
C18 C17 C16 121.5(3)
C18 C17 H17 119.2
C16 C17 H17 119.2
C17 C18 C19 119.8(3)
C17 C18 H18 120.1
C19 C18 H18 120.1
C20 C19 C18 121.3(3)
C20 C19 N3 118.7(3)
C18 C19 N3 119.9(3)
C19 C20 C21 119.6(3)
C19 C20 H20 120.2
C21 C20 H20 120.2
C20 C21 C16 121.1(3)
C20 C21 N4 116.2(3)
C16 C21 N4 122.7(2)
C22 N5 C24 121.1(4)
C22 N5 C23 121.3(4)
C24 N5 C23 117.6(4)
O7 C22 N5 127.3(4)
O7 C22 H22 116.3
N5 C22 H22 116.3
N5 C23 H23A 109.5
N5 C23 H23B 109.5
H23A C23 H23B 109.5
N5 C23 H23C 109.5
H23A C23 H23C 109.5
H23B C23 H23C 109.5
N5 C24 H24A 109.5
N5 C24 H24B 109.5
H24A C24 H24B 109.5
N5 C24 H24C 109.5
H24A C24 H24C 109.5
H24B C24 H24C 109.5

loop_
_geom_bond_atom_site_label_1
_geom_bond_atom_site_label_2
_geom_bond_distance
O1 C8 1.373(3)
O1 C7 1.453(3)
O2 C9 1.378(3)
O2 C14 1.427(4)
O3 N3 1.224(3)
O4 N3 1.225(3)
O5 N4 1.226(3)
O6 N4 1.241(3)
N1 C15 1.287(3)
N1 N2 1.379(3)
N2 C16 1.365(3)
N2 H2 0.8600
N3 C19 1.467(4)
N4 C21 1.451(3)
C1 C6 1.377(4)
C1 C2 1.378(5)
C1 H1 0.9300
C2 C3 1.347(6)
C2 H2A 0.9300
C3 C4 1.359(6)
C3 H3 0.9300
C4 C5 1.417(6)
C4 H4 0.9300
C5 C6 1.374(4)
C5 H5 0.9300
C6 C7 1.502(4)
C7 H7A 0.9700
C7 H7B 0.9700
C8 C9 1.401(4)
C8 C13 1.406(4)
C9 C10 1.379(4)
C10 C11 1.392(4)
C10 H10 0.9300
C11 C12 1.379(4)
C11 H11 0.9300
C12 C13 1.404(4)
C12 H12 0.9300
C13 C15 1.466(3)
C14 H14A 0.9600
C14 H14B 0.9600
C14 H14C 0.9600
C15 H15 0.9300
C16 C21 1.420(4)
C16 C17 1.423(4)
C17 C18 1.370(4)
C17 H17 0.9300
C18 C19 1.392(4)
C18 H18 0.9300
C19 C20 1.361(4)
C20 C21 1.401(4)
C20 H20 0.9300
O7 C22 1.193(4)
N5 C22 1.345(5)
N5 C24 1.414(5)
N5 C23 1.449(5)
C22 H22 0.9300
C23 H23A 0.9600
C23 H23B 0.9600
C23 H23C 0.9600
C24 H24A 0.9600
C24 H24B 0.9600
C24 H24C 0.9600

loop_
_geom_hbond_atom_site_label_D
_geom_hbond_atom_site_label_H
_geom_hbond_atom_site_label_A
_geom_hbond_distance_DH
_geom_hbond_distance_HA
_geom_hbond_distance_DA
_geom_hbond_angle_DHA
_geom_hbond_publ_flag
N2 H2 O6 0.86 2.05 2.653(3) 126 yes
C15 H15 O7 0.93 2.58 3.369(4) 143 yes

loop_
_geom_torsion_atom_site_label_1
_geom_torsion_atom_site_label_2
_geom_torsion_atom_site_label_3
_geom_torsion_atom_site_label_4
_geom_torsion
C15 N1 N2 C16 -179.1(2)
C6 C1 C2 C3 0.4(7)
C1 C2 C3 C4 0.1(8)
C2 C3 C4 C5 0.0(7)
C3 C4 C5 C6 -0.6(6)
C4 C5 C6 C1 1.1(5)
C4 C5 C6 C7 -179.6(3)
C2 C1 C6 C5 -1.0(5)
C2 C1 C6 C7 179.7(3)
C8 O1 C7 C6 145.3(2)
C5 C6 C7 O1 -125.6(3)
C1 C6 C7 O1 53.7(4)
C7 O1 C8 C9 -68.5(3)
C7 O1 C8 C13 117.5(3)
C14 O2 C9 C10 -6.5(4)
C14 O2 C9 C8 175.4(3)
O1 C8 C9 O2 4.4(4)
C13 C8 C9 O2 178.2(2)
O1 C8 C9 C10 -173.8(3)
C13 C8 C9 C10 0.0(4)
O2 C9 C10 C11 -177.7(3)
C8 C9 C10 C11 0.3(4)
C9 C10 C11 C12 -0.3(5)
C10 C11 C12 C13 0.1(4)
C11 C12 C13 C8 0.1(4)
C11 C12 C13 C15 179.1(2)
O1 C8 C13 C12 173.8(2)
C9 C8 C13 C12 -0.2(4)
O1 C8 C13 C15 -5.2(4)
C9 C8 C13 C15 -179.2(2)
N2 N1 C15 C13 179.2(2)
C12 C13 C15 N1 1.4(4)
C8 C13 C15 N1 -179.6(2)
N1 N2 C16 C21 173.2(2)
N1 N2 C16 C17 -5.4(3)
N2 C16 C17 C18 -179.8(2)
C21 C16 C17 C18 1.6(4)
C16 C17 C18 C19 0.1(4)
C17 C18 C19 C20 -1.3(4)
C17 C18 C19 N3 -180.0(3)
O3 N3 C19 C20 -171.9(3)
O4 N3 C19 C20 7.3(4)
O3 N3 C19 C18 6.8(4)
O4 N3 C19 C18 -174.0(3)
C18 C19 C20 C21 0.7(4)
N3 C19 C20 C21 179.3(2)
C19 C20 C21 C16 1.2(4)
C19 C20 C21 N4 -177.2(2)
N2 C16 C21 C20 179.2(2)
C17 C16 C21 C20 -2.2(4)
N2 C16 C21 N4 -2.6(4)
C17 C16 C21 N4 176.0(2)
O5 N4 C21 C20 6.3(4)
O6 N4 C21 C20 -175.4(2)
O5 N4 C21 C16 -172.0(3)
O6 N4 C21 C16 6.3(4)
C24 N5 C22 O7 -1.9(6)
C23 N5 C22 O7 175.6(4)
